data_7715043
loop_
_publ_author_name
'Sharma, Mitu'
'Perkins, Amanda M.'
'Awoyemi, Raymond Femi'
'Schmittou, Allison N.'
'Raju, Selvam'
'Pierce, Brad S.'
'Donnadieu, Bruno'
'Wipf, David O.'
'Stokes, Sean L.'
'Emerson, Joseph P.'

_publ_section_title
;
 Three water-soluble copper(II) <i>N</i>-heterocyclic carbene complexes:
 toward copper-catalyzed ketone reduction under sustainable conditions.
;
_journal_issue 7
_journal_name_full 'Dalton transactions (Cambridge, England : 2003)'
_journal_page_first 3180
_journal_page_last 3190
_journal_paper_doi 10.1039/d3dt03406b
_journal_volume 53
_journal_year 2024
_chemical_formula_moiety 'C24 H27 Cu F6 N4 O3 P'
_chemical_formula_sum 'C24 H27 Cu F6 N4 O3 P'
_chemical_formula_weight 628.00
_space_group_crystal_system triclinic
_space_group_IT_number 2
_space_group_name_Hall '-P 1'
_space_group_name_H-M_alt 'P -1'
_atom_sites_solution_hydrogens mixed
_audit_creation_method SHELXL-2018/3
_audit_update_record
;
2023-05-15 deposited with the CCDC.	2023-12-12 downloaded from the CCDC.
;
_cell_angle_alpha 111.242(6)
_cell_angle_beta 103.332(6)
_cell_angle_gamma 96.766(5)
_cell_formula_units_Z 2
_cell_length_a 9.4890(14)
_cell_length_b 10.9068(16)
_cell_length_c 14.481(2)
_cell_measurement_reflns_used 1302
_cell_measurement_temperature 200(2)
_cell_measurement_theta_max 68.241
_cell_measurement_theta_min 3.427
_cell_volume 1325.3(3)
_computing_cell_refinement 'APEX4 v2021.4.0'
_computing_data_collection 'APEX4 v2021.4.0'
_computing_data_reduction 'Saint, APEX4 v2021.4.0.'
_computing_molecular_graphics 'Mercury V.4.2.0,POV-Ray v 3.7'
_computing_publication_material 'APEX4 v2021.4.0'
_computing_structure_refinement SHELXTL-2018/3
_computing_structure_solution SHELXT
_diffrn_ambient_temperature 200(2)
_diffrn_measured_fraction_theta_full 0.990
_diffrn_measured_fraction_theta_max 0.990
_diffrn_measurement_device_type 'Bruker AXS D8 Venture  '
_diffrn_measurement_method 'profile data from \q/2\q scans'
_diffrn_radiation_type CuK\a
_diffrn_radiation_wavelength 1.54178
_diffrn_reflns_av_R_equivalents 0.0377
_diffrn_reflns_av_unetI/netI 0.0257
_diffrn_reflns_Laue_measured_fraction_full 0.990
_diffrn_reflns_Laue_measured_fraction_max 0.990
_diffrn_reflns_limit_h_max 11
_diffrn_reflns_limit_h_min -11
_diffrn_reflns_limit_k_max 13
_diffrn_reflns_limit_k_min -13
_diffrn_reflns_limit_l_max 17
_diffrn_reflns_limit_l_min -17
_diffrn_reflns_number 29336
_diffrn_reflns_point_group_measured_fraction_full 0.990
_diffrn_reflns_point_group_measured_fraction_max 0.990
_diffrn_reflns_theta_full 67.679
_diffrn_reflns_theta_max 68.241
_diffrn_reflns_theta_min 3.427
_exptl_absorpt_coefficient_mu 2.432
_exptl_absorpt_correction_T_max 0.781
_exptl_absorpt_correction_T_min 0.307
_exptl_absorpt_correction_type multi-scan
_exptl_absorpt_process_details Sadabs
_exptl_crystal_colour blue
_exptl_crystal_density_diffrn 1.574
_exptl_crystal_description 'prism frag'
_exptl_crystal_F_000 642
_exptl_crystal_size_max 0.636
_exptl_crystal_size_mid 0.250
_exptl_crystal_size_min 0.107
_refine_diff_density_max 0.511
_refine_diff_density_min -0.369
_refine_diff_density_rms 0.057
_refine_ls_extinction_coef 0.0026(2)
_refine_ls_extinction_expression Fc^*^=kFc[1+0.001xFc^2^\l^3^/sin(2\q)]^-1/4^
_refine_ls_extinction_method 'SHELXL-2018/3 (Sheldrick 2018)'
_refine_ls_goodness_of_fit_ref 1.061
_refine_ls_hydrogen_treatment constr
_refine_ls_matrix_type full
_refine_ls_number_parameters 474
_refine_ls_number_reflns 4812
_refine_ls_number_restraints 183
_refine_ls_restrained_S_all 1.132
_refine_ls_R_factor_all 0.0414
_refine_ls_R_factor_gt 0.0363
_refine_ls_shift/su_max 0.022
_refine_ls_shift/su_mean 0.001
_refine_ls_structure_factor_coef Fsqd
_refine_ls_weighting_details 'w=1/[\s^2^(Fo^2^)+(0.0322P)^2^+1.3940P] where P=(Fo^2^+2Fc^2^)/3'
_refine_ls_weighting_scheme calc
_refine_ls_wR_factor_gt 0.0898
_refine_ls_wR_factor_ref 0.0944
_reflns_Friedel_coverage 0.000
_reflns_number_gt 4349
_reflns_number_total 4812
_reflns_threshold_expression 'I > 2\s(I)'
_cod_data_source_file d3dt03406b2.cif
_cod_data_source_block cu_c_jm_001
_cod_depositor_comments
;
The following automatic conversions were performed:

data item '_exptl_absorpt_correction_type' value 'Multi-scan' was
changed to 'multi-scan' in accordance with the
/home/data/users/saulius/crontab/automatic-downloads/rss-feeds/RSC/lib/dictionaries/cif_core.dic
dictionary named 'cif_core.dic' version 2.4.2 last updated on
2011-04-26.

Automatic conversion script
Id: cif_fix_values 8170 2020-07-09 18:12:32Z antanas 

 Adding full bibliography for 7715042--7715043.cif.
;
_cod_database_code 7715043
_shelx_space_group_comment
;
The symmetry employed for this shelxl refinement is uniquely defined
by the following loop, which should always be used as a source of
symmetry information in preference to the above space-group names.
They are only intended as comments.
;
_shelx_estimated_absorpt_t_min 0.307
_shelx_estimated_absorpt_t_max 0.781

loop_
_space_group_symop_operation_xyz
'x, y, z'
'-x, -y, -z'

loop_
_atom_site_label
_atom_site_type_symbol
_atom_site_fract_x
_atom_site_fract_y
_atom_site_fract_z
_atom_site_U_iso_or_equiv
_atom_site_adp_type
_atom_site_occupancy
_atom_site_site_symmetry_order
_atom_site_calc_flag
_atom_site_refinement_flags_posn
_atom_site_refinement_flags_adp
_atom_site_refinement_flags_occupancy
_atom_site_disorder_assembly
_atom_site_disorder_group
Cu Cu 0.50974(4) 0.23824(3) 0.15753(2) 0.03451(13) Uani 1 1 d . . . . .
N1 N 0.6944(2) 0.1813(2) 0.22635(15) 0.0362(4) Uani 1 1 d . . . . .
N2 N 0.3143(2) 0.2917(2) 0.09503(15) 0.0399(5) Uani 1 1 d . . . . .
N3 N 0.4834(2) 0.22838(19) 0.35155(14) 0.0325(4) Uani 1 1 d . . . . .
N4 N 0.3756(2) 0.37723(19) 0.31818(15) 0.0337(4) Uani 1 1 d . . . . .
C1 C 0.8188(3) 0.1983(3) 0.1989(2) 0.0436(6) Uani 1 1 d . . . . .
H1 H 0.815725 0.228129 0.144572 0.052 Uiso 1 1 calc R U . . .
C2 C 0.9504(3) 0.1748(3) 0.2455(2) 0.0510(7) Uani 1 1 d . . . . .
H2 H 1.035560 0.187587 0.223254 0.061 Uiso 1 1 calc R U . . .
C3 C 0.9566(3) 0.1328(3) 0.3243(2) 0.0539(7) Uani 1 1 d . . . . .
H3 H 1.045944 0.115506 0.357577 0.065 Uiso 1 1 calc R U . . .
C4 C 0.8294(3) 0.1160(3) 0.3547(2) 0.0470(6) Uani 1 1 d . . . . .
H4 H 0.831324 0.087530 0.409589 0.056 Uiso 1 1 calc R U . . .
C5 C 0.6999(3) 0.1410(2) 0.30461(18) 0.0360(5) Uani 1 1 d . . . . .
C6 C 0.5609(3) 0.1169(2) 0.33583(19) 0.0383(5) Uani 1 1 d . . . . .
H6A H 0.492136 0.033353 0.281404 0.046 Uiso 1 1 calc R U . . .
H6B H 0.588097 0.102720 0.400846 0.046 Uiso 1 1 calc R U . . .
C7 C 0.4585(3) 0.2883(2) 0.28538(17) 0.0326(5) Uani 1 1 d . . . . .
C8 C 0.3430(2) 0.3734(2) 0.40657(17) 0.0315(5) Uani 1 1 d . . . . .
C9 C 0.2604(3) 0.4416(2) 0.46775(18) 0.0353(5) Uani 1 1 d . . . . .
H9 H 0.216753 0.510022 0.454670 0.042 Uiso 1 1 calc R U . . .
C10 C 0.2435(3) 0.4071(2) 0.54832(18) 0.0367(5) Uani 1 1 d . . . . .
C11 C 0.3128(3) 0.3077(2) 0.56906(18) 0.0366(5) Uani 1 1 d . . . . .
C12 C 0.3985(3) 0.2431(2) 0.50923(18) 0.0345(5) Uani 1 1 d . . . . .
H12 H 0.446734 0.177797 0.523775 0.041 Uiso 1 1 calc R U . . .
C13 C 0.4116(2) 0.2768(2) 0.42772(17) 0.0309(5) Uani 1 1 d . . . . .
C14 C 0.3282(3) 0.4626(2) 0.26427(19) 0.0401(6) Uani 1 1 d . . . . .
H14A H 0.416338 0.527726 0.271599 0.048 Uiso 1 1 calc R U . . .
H14B H 0.261389 0.514614 0.297266 0.048 Uiso 1 1 calc R U . . .
C15 C 0.2488(3) 0.3819(2) 0.15093(19) 0.0373(5) Uani 1 1 d . . . . .
C16 C 0.1154(3) 0.4059(3) 0.1055(2) 0.0491(7) Uani 1 1 d . . . . .
H16 H 0.069622 0.468709 0.146340 0.059 Uiso 1 1 calc R U . . .
C17 C 0.0501(3) 0.3366(3) -0.0004(3) 0.0622(8) Uani 1 1 d . . . . .
H17 H -0.040442 0.352616 -0.033256 0.075 Uiso 1 1 calc R U . . .
C18 C 0.1168(3) 0.2452(3) -0.0572(2) 0.0610(8) Uani 1 1 d . . . . .
H18 H 0.073477 0.197275 -0.129951 0.073 Uiso 1 1 calc R U . . .
C19 C 0.2475(3) 0.2236(3) -0.0076(2) 0.0515(7) Uani 1 1 d . . . . .
H19 H 0.292310 0.158406 -0.047079 0.062 Uiso 1 1 calc R U . . .
C20 C 0.1473(3) 0.4739(3) 0.6126(2) 0.0514(7) Uani 1 1 d . . . . .
H20A H 0.114160 0.544037 0.591379 0.077 Uiso 1 1 calc R U . . .
H20B H 0.204836 0.514763 0.686087 0.077 Uiso 1 1 calc R U . . .
H20C H 0.060700 0.406268 0.601931 0.077 Uiso 1 1 calc R U . . .
C21 C 0.2924(3) 0.2687(3) 0.6559(2) 0.0507(7) Uani 1 1 d . . . . .
H21A H 0.189055 0.221975 0.638442 0.076 Uiso 1 1 calc R U . . .
H21B H 0.316656 0.350085 0.720149 0.076 Uiso 1 1 calc R U . . .
H21C H 0.358394 0.208814 0.665602 0.076 Uiso 1 1 calc R U . . .
O1A O 0.5554(18) 0.2115(12) 0.0297(12) 0.036(2) Uani 0.5 1 d D U P A 1
C22A C 0.609(3) 0.3265(14) 0.0308(10) 0.059(6) Uani 0.5 1 d D U P A 1
C23A C 0.595(2) 0.3320(18) -0.0728(10) 0.070(5) Uani 0.5 1 d D U P A 1
H23A H 0.614804 0.426320 -0.064111 0.105 Uiso 0.5 1 calc R U P A 1
H23B H 0.493487 0.286825 -0.118627 0.105 Uiso 0.5 1 calc R U P A 1
H23C H 0.665889 0.286355 -0.103344 0.105 Uiso 0.5 1 calc R U P A 1
O2A O 0.6563(14) 0.4289(13) 0.1119(10) 0.073(3) Uani 0.5 1 d D U P A 1
O1S O 0.3638(15) 0.0178(13) 0.0711(8) 0.041(2) Uani 0.5 1 d . U P A 1
H1S H 0.409100 -0.064436 0.039700 0.061 Uiso 0.5 1 d . U P B 1
C1S C 0.220(3) -0.021(2) 0.0797(18) 0.052(4) Uani 0.5 1 d . U P A 1
H1S1 H 0.144200 -0.008721 0.026821 0.077 Uiso 0.5 1 calc R U P A 1
H1S2 H 0.214636 0.035082 0.148731 0.077 Uiso 0.5 1 calc R U P A 1
H1S3 H 0.200975 -0.116042 0.069480 0.077 Uiso 0.5 1 calc R U P A 1
P1A P 0.20075(14) 0.82657(13) 0.34538(14) 0.0312(15) Uani 0.5 1 d D U P C 1
F1A F 0.2060(10) 0.7199(7) 0.3980(6) 0.067(4) Uani 0.5 1 d D U P C 1
F2A F 0.1989(10) 0.9338(7) 0.2954(6) 0.082(3) Uani 0.5 1 d D U P C 1
F3A F 0.0878(8) 0.7151(6) 0.2446(5) 0.120(3) Uani 0.5 1 d D U P C 1
F4A F 0.0734(6) 0.8744(7) 0.3911(6) 0.093(2) Uani 0.5 1 d D U P C 1
F5A F 0.3324(7) 0.7799(8) 0.3027(6) 0.096(3) Uani 0.5 1 d D U P C 1
F6A F 0.3179(6) 0.9338(6) 0.4461(4) 0.081(2) Uani 0.5 1 d D U P C 1
O1B O 0.5814(18) 0.2222(11) 0.0348(12) 0.035(2) Uani 0.5 1 d D U P A 2
C22B C 0.6073(19) 0.3434(10) 0.0397(7) 0.032(3) Uani 0.5 1 d D U P A 2
C23B C 0.622(2) 0.3586(17) -0.0565(10) 0.059(3) Uani 0.5 1 d D U P A 2
H23D H 0.535671 0.387724 -0.086462 0.088 Uiso 0.5 1 calc R U P A 2
H23E H 0.628036 0.271902 -0.106819 0.088 Uiso 0.5 1 calc R U P A 2
H23F H 0.712661 0.426204 -0.039140 0.088 Uiso 0.5 1 calc R U P A 2
O2B O 0.6192(13) 0.4418(12) 0.1196(9) 0.057(2) Uani 0.5 1 d D U P A 2
O1T O 0.3827(15) 0.0137(13) 0.0943(8) 0.040(2) Uani 0.5 1 d . U P A 2
H1T H 0.409100 -0.064436 0.039700 0.061 Uiso 0.5 1 d . U P D 2
C1T C 0.236(3) -0.020(3) 0.0961(19) 0.061(5) Uani 0.5 1 d . U P A 2
H1T1 H 0.202648 0.063007 0.127709 0.092 Uiso 0.5 1 calc R U P A 2
H1T2 H 0.232138 -0.074213 0.136860 0.092 Uiso 0.5 1 calc R U P A 2
H1T3 H 0.171211 -0.071480 0.025120 0.092 Uiso 0.5 1 calc R U P A 2
P1B P 0.200300 0.826621 0.341208 0.054(2) Uani 0.5 1 d D U P E 2
F1B F 0.2209(10) 0.7347(7) 0.4065(6) 0.059(3) Uani 0.5 1 d D U P E 2
F2B F 0.1804(10) 0.9184(7) 0.2783(6) 0.075(3) Uani 0.5 1 d D U P E 2
F3B F 0.0467(6) 0.7285(8) 0.2714(5) 0.106(3) Uani 0.5 1 d D U P E 2
F4B F 0.1212(7) 0.9134(7) 0.4181(4) 0.085(2) Uani 0.5 1 d D U P E 2
F5B F 0.2796(8) 0.7391(6) 0.2669(5) 0.090(2) Uani 0.5 1 d D U P E 2
F6B F 0.3518(5) 0.9227(6) 0.4143(5) 0.087(2) Uani 0.5 1 d D U P E 2

loop_
_atom_site_aniso_label
_atom_site_aniso_U_11
_atom_site_aniso_U_22
_atom_site_aniso_U_33
_atom_site_aniso_U_23
_atom_site_aniso_U_13
_atom_site_aniso_U_12
Cu 0.0376(2) 0.0418(2) 0.0293(2) 0.01684(15) 0.01206(14) 0.01535(15)
N1 0.0378(10) 0.0406(11) 0.0325(10) 0.0142(9) 0.0122(8) 0.0154(9)
N2 0.0390(11) 0.0472(12) 0.0334(11) 0.0184(9) 0.0061(9) 0.0114(9)
N3 0.0354(10) 0.0368(10) 0.0319(10) 0.0167(8) 0.0132(8) 0.0163(8)
N4 0.0386(10) 0.0358(10) 0.0330(10) 0.0171(8) 0.0128(8) 0.0162(8)
C1 0.0411(14) 0.0524(15) 0.0422(14) 0.0191(12) 0.0176(11) 0.0171(12)
C2 0.0399(14) 0.0621(17) 0.0541(16) 0.0201(14) 0.0201(12) 0.0209(13)
C3 0.0440(15) 0.0656(18) 0.0552(17) 0.0237(15) 0.0121(13) 0.0301(14)
C4 0.0509(15) 0.0550(16) 0.0457(15) 0.0251(13) 0.0170(12) 0.0293(13)
C5 0.0415(13) 0.0353(12) 0.0332(12) 0.0126(10) 0.0124(10) 0.0175(10)
C6 0.0473(14) 0.0398(13) 0.0402(13) 0.0223(11) 0.0188(11) 0.0227(11)
C7 0.0358(12) 0.0351(12) 0.0279(11) 0.0129(9) 0.0087(9) 0.0129(9)
C8 0.0313(11) 0.0321(11) 0.0292(11) 0.0116(9) 0.0067(9) 0.0074(9)
C9 0.0336(12) 0.0325(11) 0.0364(12) 0.0097(10) 0.0094(10) 0.0109(9)
C10 0.0322(12) 0.0373(12) 0.0354(12) 0.0088(10) 0.0107(10) 0.0070(10)
C11 0.0332(12) 0.0399(13) 0.0334(12) 0.0127(10) 0.0095(10) 0.0036(10)
C12 0.0363(12) 0.0341(12) 0.0335(12) 0.0146(10) 0.0091(10) 0.0089(10)
C13 0.0306(11) 0.0315(11) 0.0288(11) 0.0100(9) 0.0085(9) 0.0079(9)
C14 0.0502(14) 0.0360(12) 0.0414(13) 0.0205(11) 0.0145(11) 0.0185(11)
C15 0.0372(12) 0.0379(12) 0.0438(13) 0.0252(11) 0.0101(10) 0.0090(10)
C16 0.0428(14) 0.0477(15) 0.0606(17) 0.0299(14) 0.0071(13) 0.0138(12)
C17 0.0434(16) 0.0647(19) 0.075(2) 0.0396(17) -0.0068(15) 0.0107(14)
C18 0.0559(18) 0.0665(19) 0.0477(17) 0.0242(15) -0.0073(14) 0.0078(15)
C19 0.0509(16) 0.0606(17) 0.0386(14) 0.0199(13) 0.0048(12) 0.0135(13)
C20 0.0512(16) 0.0570(17) 0.0495(16) 0.0161(13) 0.0258(13) 0.0211(13)
C21 0.0559(16) 0.0617(17) 0.0453(15) 0.0268(14) 0.0251(13) 0.0147(14)
O1A 0.035(4) 0.041(3) 0.036(3) 0.017(2) 0.014(3) 0.008(2)
C22A 0.059(6) 0.060(7) 0.058(6) 0.020(4) 0.022(4) 0.019(4)
C23A 0.087(9) 0.079(8) 0.071(7) 0.056(6) 0.032(5) 0.017(6)
O2A 0.096(7) 0.052(4) 0.064(5) 0.018(4) 0.020(4) 0.017(4)
O1S 0.040(3) 0.042(3) 0.041(4) 0.016(3) 0.013(3) 0.009(2)
C1S 0.048(6) 0.059(6) 0.051(6) 0.019(5) 0.028(5) 0.006(5)
P1A 0.034(2) 0.035(2) 0.027(2) 0.0130(16) 0.0085(16) 0.0148(18)
F1A 0.091(6) 0.051(4) 0.072(5) 0.031(3) 0.035(4) 0.020(3)
F2A 0.111(6) 0.103(6) 0.082(5) 0.068(4) 0.049(4) 0.061(4)
F3A 0.153(6) 0.079(4) 0.061(3) 0.003(3) -0.043(4) 0.016(4)
F4A 0.053(2) 0.107(5) 0.151(6) 0.066(4) 0.053(3) 0.044(3)
F5A 0.104(4) 0.143(6) 0.106(5) 0.080(4) 0.069(4) 0.088(4)
F6A 0.110(5) 0.049(3) 0.054(2) 0.017(2) -0.006(3) -0.015(3)
O1B 0.038(5) 0.039(4) 0.035(3) 0.018(2) 0.016(3) 0.012(3)
C22B 0.038(4) 0.033(4) 0.031(4) 0.019(3) 0.011(3) 0.008(3)
C23B 0.068(6) 0.064(6) 0.058(5) 0.035(4) 0.028(4) 0.017(5)
O2B 0.066(4) 0.041(3) 0.058(4) 0.012(3) 0.021(3) 0.016(3)
O1T 0.043(4) 0.039(3) 0.037(4) 0.013(3) 0.013(3) 0.008(2)
C1T 0.057(7) 0.060(7) 0.066(9) 0.024(6) 0.020(6) 0.011(5)
P1B 0.057(4) 0.059(4) 0.050(3) 0.027(2) 0.013(2) 0.017(3)
F1B 0.080(5) 0.047(4) 0.057(4) 0.031(3) 0.014(3) 0.017(3)
F2B 0.104(5) 0.087(5) 0.060(3) 0.055(3) 0.022(3) 0.038(4)
F3B 0.060(3) 0.154(6) 0.087(4) 0.063(4) -0.008(3) -0.027(3)
F4B 0.135(6) 0.103(4) 0.067(3) 0.054(3) 0.064(3) 0.078(4)
F5B 0.157(6) 0.062(3) 0.088(4) 0.034(3) 0.090(4) 0.044(3)
F6B 0.052(2) 0.071(4) 0.124(5) 0.055(4) -0.018(3) -0.005(2)

loop_
_atom_type_symbol
_atom_type_description
_atom_type_scat_dispersion_real
_atom_type_scat_dispersion_imag
_atom_type_scat_source
C C 0.0181 0.0091 'International Tables Vol C Tables 4.2.6.8 and 6.1.1.4'
H H 0.0000 0.0000 'International Tables Vol C Tables 4.2.6.8 and 6.1.1.4'
Cu Cu -1.9646 0.5888 'International Tables Vol C Tables 4.2.6.8 and 6.1.1.4'
N N 0.0311 0.0180 'International Tables Vol C Tables 4.2.6.8 and 6.1.1.4'
O O 0.0492 0.0322 'International Tables Vol C Tables 4.2.6.8 and 6.1.1.4'
P P 0.2955 0.4335 'International Tables Vol C Tables 4.2.6.8 and 6.1.1.4'
F F 0.0727 0.0534 'International Tables Vol C Tables 4.2.6.8 and 6.1.1.4'

loop_
_geom_angle_atom_site_label_1
_geom_angle_atom_site_label_2
_geom_angle_atom_site_label_3
_geom_angle
_geom_angle_site_symmetry_1
_geom_angle_site_symmetry_3
_geom_angle_publ_flag
C7 Cu O1A 172.1(4) . . ?
C7 Cu O1B 169.4(3) . . ?
C7 Cu N1 88.74(9) . . ?
O1A Cu N1 96.8(5) . . ?
O1B Cu N1 92.2(5) . . ?
C7 Cu N2 87.53(9) . . ?
O1A Cu N2 87.2(5) . . ?
O1B Cu N2 91.9(5) . . ?
N1 Cu N2 175.65(8) . . ?
C7 Cu O1T 93.5(3) . . ?
O1B Cu O1T 97.1(4) . . ?
N1 Cu O1T 87.2(3) . . ?
N2 Cu O1T 90.8(3) . . ?
C7 Cu O1S 98.8(3) . . ?
O1A Cu O1S 86.4(5) . . ?
N1 Cu O1S 94.4(3) . . ?
N2 Cu O1S 84.0(3) . . ?
C1 N1 C5 118.2(2) . . ?
C1 N1 Cu 118.51(17) . . ?
C5 N1 Cu 122.97(16) . . ?
C15 N2 C19 118.6(2) . . ?
C15 N2 Cu 124.77(16) . . ?
C19 N2 Cu 116.53(18) . . ?
C7 N3 C13 110.33(18) . . ?
C7 N3 C6 122.62(19) . . ?
C13 N3 C6 126.68(19) . . ?
C7 N4 C8 110.79(18) . . ?
C7 N4 C14 122.12(19) . . ?
C8 N4 C14 127.08(19) . . ?
N1 C1 C2 123.3(3) . . ?
N1 C1 H1 118.3 . . ?
C2 C1 H1 118.3 . . ?
C3 C2 C1 118.9(3) . . ?
C3 C2 H2 120.5 . . ?
C1 C2 H2 120.5 . . ?
C2 C3 C4 118.6(2) . . ?
C2 C3 H3 120.7 . . ?
C4 C3 H3 120.7 . . ?
C5 C4 C3 119.8(3) . . ?
C5 C4 H4 120.1 . . ?
C3 C4 H4 120.1 . . ?
N1 C5 C4 121.2(2) . . ?
N1 C5 C6 119.7(2) . . ?
C4 C5 C6 119.1(2) . . ?
N3 C6 C5 113.6(2) . . ?
N3 C6 H6A 108.9 . . ?
C5 C6 H6A 108.9 . . ?
N3 C6 H6B 108.9 . . ?
C5 C6 H6B 108.9 . . ?
H6A C6 H6B 107.7 . . ?
N3 C7 N4 107.10(19) . . ?
N3 C7 Cu 125.77(17) . . ?
N4 C7 Cu 126.64(17) . . ?
C13 C8 C9 121.2(2) . . ?
C13 C8 N4 105.58(19) . . ?
C9 C8 N4 133.3(2) . . ?
C10 C9 C8 118.1(2) . . ?
C10 C9 H9 120.9 . . ?
C8 C9 H9 120.9 . . ?
C9 C10 C11 120.5(2) . . ?
C9 C10 C20 119.4(2) . . ?
C11 C10 C20 120.1(2) . . ?
C12 C11 C10 120.8(2) . . ?
C12 C11 C21 118.8(2) . . ?
C10 C11 C21 120.4(2) . . ?
C13 C12 C11 118.0(2) . . ?
C13 C12 H12 121.0 . . ?
C11 C12 H12 121.0 . . ?
C12 C13 C8 121.4(2) . . ?
C12 C13 N3 132.4(2) . . ?
C8 C13 N3 106.17(19) . . ?
N4 C14 C15 112.33(19) . . ?
N4 C14 H14A 109.1 . . ?
C15 C14 H14A 109.1 . . ?
N4 C14 H14B 109.1 . . ?
C15 C14 H14B 109.1 . . ?
H14A C14 H14B 107.9 . . ?
N2 C15 C16 121.6(2) . . ?
N2 C15 C14 118.1(2) . . ?
C16 C15 C14 120.2(2) . . ?
C17 C16 C15 118.8(3) . . ?
C17 C16 H16 120.6 . . ?
C15 C16 H16 120.6 . . ?
C18 C17 C16 119.6(3) . . ?
C18 C17 H17 120.2 . . ?
C16 C17 H17 120.2 . . ?
C17 C18 C19 119.0(3) . . ?
C17 C18 H18 120.5 . . ?
C19 C18 H18 120.5 . . ?
N2 C19 C18 122.3(3) . . ?
N2 C19 H19 118.8 . . ?
C18 C19 H19 118.8 . . ?
C10 C20 H20A 109.5 . . ?
C10 C20 H20B 109.5 . . ?
H20A C20 H20B 109.5 . . ?
C10 C20 H20C 109.5 . . ?
H20A C20 H20C 109.5 . . ?
H20B C20 H20C 109.5 . . ?
C11 C21 H21A 109.5 . . ?
C11 C21 H21B 109.5 . . ?
H21A C21 H21B 109.5 . . ?
C11 C21 H21C 109.5 . . ?
H21A C21 H21C 109.5 . . ?
H21B C21 H21C 109.5 . . ?
C22A O1A Cu 109.6(9) . . ?
O2A C22A O1A 121.8(6) . . ?
O2A C22A C23A 121.6(7) . . ?
O1A C22A C23A 116.3(8) . . ?
C22A C23A H23A 109.5 . . ?
C22A C23A H23B 109.5 . . ?
H23A C23A H23B 109.5 . . ?
C22A C23A H23C 109.5 . . ?
H23A C23A H23C 109.5 . . ?
H23B C23A H23C 109.5 . . ?
C1S O1S Cu 123.7(12) . . ?
C1S O1S H1S 112.7(14) . . ?
Cu O1S H1S 121.7(10) . . ?
O1S C1S H1S1 109.5 . . ?
O1S C1S H1S2 109.5 . . ?
H1S1 C1S H1S2 109.5 . . ?
O1S C1S H1S3 109.5 . . ?
H1S1 C1S H1S3 109.5 . . ?
H1S2 C1S H1S3 109.5 . . ?
F4A P1A F6A 89.8(3) . . ?
F4A P1A F3A 92.1(4) . . ?
F6A P1A F3A 177.6(3) . . ?
F4A P1A F5A 178.3(4) . . ?
F6A P1A F5A 88.7(4) . . ?
F3A P1A F5A 89.5(4) . . ?
F4A P1A F2A 90.5(3) . . ?
F6A P1A F2A 89.5(3) . . ?
F3A P1A F2A 92.0(3) . . ?
F5A P1A F2A 90.2(3) . . ?
F4A P1A F1A 89.8(3) . . ?
F6A P1A F1A 89.3(3) . . ?
F3A P1A F1A 89.2(3) . . ?
F5A P1A F1A 89.4(3) . . ?
F2A P1A F1A 178.7(4) . . ?
C22B O1B Cu 104.7(9) . . ?
O2B C22B O1B 121.6(5) . . ?
O2B C22B C23B 121.7(6) . . ?
O1B C22B C23B 116.8(7) . . ?
C22B C23B H23D 109.5 . . ?
C22B C23B H23E 109.5 . . ?
H23D C23B H23E 109.5 . . ?
C22B C23B H23F 109.5 . . ?
H23D C23B H23F 109.5 . . ?
H23E C23B H23F 109.5 . . ?
C1T O1T Cu 121.4(14) . . ?
C1T O1T H1T 111.8(14) . . ?
Cu O1T H1T 122.8(10) . . ?
O1T C1T H1T1 109.5 . . ?
O1T C1T H1T2 109.5 . . ?
H1T1 C1T H1T2 109.5 . . ?
O1T C1T H1T3 109.5 . . ?
H1T1 C1T H1T3 109.5 . . ?
H1T2 C1T H1T3 109.5 . . ?
F6B P1B F5B 91.0(4) . . ?
F6B P1B F3B 177.7(3) . . ?
F5B P1B F3B 90.2(4) . . ?
F6B P1B F4B 88.8(3) . . ?
F5B P1B F4B 178.6(3) . . ?
F3B P1B F4B 90.0(4) . . ?
F6B P1B F2B 90.5(3) . . ?
F5B P1B F2B 91.0(3) . . ?
F3B P1B F2B 91.5(3) . . ?
F4B P1B F2B 90.4(3) . . ?
F6B P1B F1B 89.1(3) . . ?
F5B P1B F1B 89.6(3) . . ?
F3B P1B F1B 88.9(3) . . ?
F4B P1B F1B 89.1(3) . . ?
F2B P1B F1B 179.3(3) . . ?

loop_
_geom_bond_atom_site_label_1
_geom_bond_atom_site_label_2
_geom_bond_distance
_geom_bond_site_symmetry_2
_geom_bond_publ_flag
Cu C7 1.925(2) . ?
Cu O1A 1.925(16) . ?
Cu O1B 2.002(15) . ?
Cu N1 2.086(2) . ?
Cu N2 2.112(2) . ?
Cu O1T 2.337(13) . ?
Cu O1S 2.346(13) . ?
N1 C1 1.343(3) . ?
N1 C5 1.349(3) . ?
N2 C15 1.345(3) . ?
N2 C19 1.348(3) . ?
N3 C7 1.337(3) . ?
N3 C13 1.403(3) . ?
N3 C6 1.469(3) . ?
N4 C7 1.343(3) . ?
N4 C8 1.398(3) . ?
N4 C14 1.463(3) . ?
C1 C2 1.375(4) . ?
C1 H1 0.9500 . ?
C2 C3 1.367(4) . ?
C2 H2 0.9500 . ?
C3 C4 1.391(4) . ?
C3 H3 0.9500 . ?
C4 C5 1.386(3) . ?
C4 H4 0.9500 . ?
C5 C6 1.514(3) . ?
C6 H6A 0.9900 . ?
C6 H6B 0.9900 . ?
C8 C13 1.390(3) . ?
C8 C9 1.390(3) . ?
C9 C10 1.385(3) . ?
C9 H9 0.9500 . ?
C10 C11 1.418(4) . ?
C10 C20 1.512(3) . ?
C11 C12 1.388(3) . ?
C11 C21 1.510(3) . ?
C12 C13 1.384(3) . ?
C12 H12 0.9500 . ?
C14 C15 1.504(4) . ?
C14 H14A 0.9900 . ?
C14 H14B 0.9900 . ?
C15 C16 1.386(4) . ?
C16 C17 1.385(4) . ?
C16 H16 0.9500 . ?
C17 C18 1.366(5) . ?
C17 H17 0.9500 . ?
C18 C19 1.375(4) . ?
C18 H18 0.9500 . ?
C19 H19 0.9500 . ?
C20 H20A 0.9800 . ?
C20 H20B 0.9800 . ?
C20 H20C 0.9800 . ?
C21 H21A 0.9800 . ?
C21 H21B 0.9800 . ?
C21 H21C 0.9800 . ?
O1A C22A 1.289(7) . ?
C22A O2A 1.232(8) . ?
C22A C23A 1.499(7) . ?
C23A H23A 0.9800 . ?
C23A H23B 0.9800 . ?
C23A H23C 0.9800 . ?
O1S C1S 1.43(3) . ?
O1S H1S 1.040(15) . ?
C1S H1S1 0.9800 . ?
C1S H1S2 0.9800 . ?
C1S H1S3 0.9800 . ?
P1A F4A 1.561(3) . ?
P1A F6A 1.562(3) . ?
P1A F3A 1.563(4) . ?
P1A F5A 1.575(3) . ?
P1A F2A 1.583(3) . ?
P1A F1A 1.605(3) . ?
O1B C22B 1.288(7) . ?
C22B O2B 1.230(8) . ?
C22B C23B 1.497(6) . ?
C23B H23D 0.9800 . ?
C23B H23E 0.9800 . ?
C23B H23F 0.9800 . ?
O1T C1T 1.40(3) . ?
O1T H1T 1.033(14) . ?
C1T H1T1 0.9800 . ?
C1T H1T2 0.9800 . ?
C1T H1T3 0.9800 . ?
P1B F6B 1.558(3) . ?
P1B F5B 1.560(3) . ?
P1B F3B 1.569(4) . ?
P1B F4B 1.578(3) . ?
P1B F2B 1.579(3) . ?
P1B F1B 1.608(3) . ?

loop_
_geom_torsion_atom_site_label_1
_geom_torsion_atom_site_label_2
_geom_torsion_atom_site_label_3
_geom_torsion_atom_site_label_4
_geom_torsion
_geom_torsion_site_symmetry_1
_geom_torsion_site_symmetry_2
_geom_torsion_site_symmetry_3
_geom_torsion_site_symmetry_4
_geom_torsion_publ_flag
C5 N1 C1 C2 1.0(4) . . . . ?
Cu N1 C1 C2 174.4(2) . . . . ?
N1 C1 C2 C3 -0.5(4) . . . . ?
C1 C2 C3 C4 -0.3(4) . . . . ?
C2 C3 C4 C5 0.4(4) . . . . ?
C1 N1 C5 C4 -0.8(4) . . . . ?
Cu N1 C5 C4 -173.92(19) . . . . ?
C1 N1 C5 C6 -178.3(2) . . . . ?
Cu N1 C5 C6 8.6(3) . . . . ?
C3 C4 C5 N1 0.1(4) . . . . ?
C3 C4 C5 C6 177.6(2) . . . . ?
C7 N3 C6 C5 45.2(3) . . . . ?
C13 N3 C6 C5 -142.4(2) . . . . ?
N1 C5 C6 N3 -49.5(3) . . . . ?
C4 C5 C6 N3 133.0(2) . . . . ?
C13 N3 C7 N4 1.6(3) . . . . ?
C6 N3 C7 N4 175.1(2) . . . . ?
C13 N3 C7 Cu -170.83(16) . . . . ?
C6 N3 C7 Cu 2.7(3) . . . . ?
C8 N4 C7 N3 -1.2(3) . . . . ?
C14 N4 C7 N3 179.4(2) . . . . ?
C8 N4 C7 Cu 171.12(16) . . . . ?
C14 N4 C7 Cu -8.3(3) . . . . ?
C7 N4 C8 C13 0.4(3) . . . . ?
C14 N4 C8 C13 179.7(2) . . . . ?
C7 N4 C8 C9 -178.5(2) . . . . ?
C14 N4 C8 C9 0.9(4) . . . . ?
C13 C8 C9 C10 -2.4(3) . . . . ?
N4 C8 C9 C10 176.3(2) . . . . ?
C8 C9 C10 C11 1.9(3) . . . . ?
C8 C9 C10 C20 -176.6(2) . . . . ?
C9 C10 C11 C12 0.0(3) . . . . ?
C20 C10 C11 C12 178.5(2) . . . . ?
C9 C10 C11 C21 -179.1(2) . . . . ?
C20 C10 C11 C21 -0.6(4) . . . . ?
C10 C11 C12 C13 -1.3(3) . . . . ?
C21 C11 C12 C13 177.8(2) . . . . ?
C11 C12 C13 C8 0.8(3) . . . . ?
C11 C12 C13 N3 -177.3(2) . . . . ?
C9 C8 C13 C12 1.1(3) . . . . ?
N4 C8 C13 C12 -177.9(2) . . . . ?
C9 C8 C13 N3 179.6(2) . . . . ?
N4 C8 C13 N3 0.6(2) . . . . ?
C7 N3 C13 C12 176.9(2) . . . . ?
C6 N3 C13 C12 3.7(4) . . . . ?
C7 N3 C13 C8 -1.4(3) . . . . ?
C6 N3 C13 C8 -174.5(2) . . . . ?
C7 N4 C14 C15 54.0(3) . . . . ?
C8 N4 C14 C15 -125.3(2) . . . . ?
C19 N2 C15 C16 0.0(4) . . . . ?
Cu N2 C15 C16 -175.86(19) . . . . ?
C19 N2 C15 C14 -176.9(2) . . . . ?
Cu N2 C15 C14 7.3(3) . . . . ?
N4 C14 C15 N2 -50.8(3) . . . . ?
N4 C14 C15 C16 132.3(2) . . . . ?
N2 C15 C16 C17 -1.2(4) . . . . ?
C14 C15 C16 C17 175.6(3) . . . . ?
C15 C16 C17 C18 1.0(5) . . . . ?
C16 C17 C18 C19 0.3(5) . . . . ?
C15 N2 C19 C18 1.4(4) . . . . ?
Cu N2 C19 C18 177.6(2) . . . . ?
C17 C18 C19 N2 -1.5(5) . . . . ?
Cu O1A C22A O2A 17(3) . . . . ?
Cu O1A C22A C23A -156.7(16) . . . . ?
Cu O1B C22B O2B 16(2) . . . . ?
Cu O1B C22B C23B -163.6(14) . . . . ?
